data_2009958
loop_
_publ_author_name
'Feeder, N.'
'Jones, W.'

_publ_section_title
;
 Two <i>N</i>-saccharin peracids
;
_journal_issue 8
_journal_name_full 'Acta Crystallographica Section C'
_journal_page_first 1347
_journal_page_last 1349
_journal_paper_doi 10.1107/S0108270194002040
_journal_volume 50
_journal_year 1994
_chemical_formula_moiety 'C12 H13 N O6 S'
_chemical_formula_sum 'C12 H13 N O6 S'
_chemical_formula_weight 299.29
_chemical_name_common 'N-saccharinperpentanoic acid'
_chemical_name_systematic
;
3-oxo-1,2-benzisothiazole-2(3H)-perpentanoic acid 1,1-dioxide
;
_space_group_IT_number 2
_symmetry_cell_setting triclinic
_symmetry_space_group_name_Hall '-P 1'
_symmetry_space_group_name_H-M 'P -1'
_audit_creation_method SHELXL
_cell_angle_alpha 66.78(3)
_cell_angle_beta 70.70(3)
_cell_angle_gamma 66.22(2)
_cell_formula_units_Z 2
_cell_length_a 8.449(2)
_cell_length_b 8.569(3)
_cell_length_c 11.100(4)
_cell_measurement_reflns_used 25
_cell_measurement_temperature 295(2)
_cell_measurement_theta_max 15
_cell_measurement_theta_min 8
_cell_volume 661.6(4)
_computing_cell_refinement 'SETANG, Enraf-Nonius CAD4 software'
_computing_data_collection 'Enraf-Nonius CAD4 software'
_computing_data_reduction 'Enraf-Nonius CAD4 software'
_computing_molecular_graphics 'PLUTO (Motherwell & Clegg, 1978)'
_computing_publication_material SHELXL93
_computing_structure_refinement 'SHELXL93 (Sheldrick, 1993)'
_computing_structure_solution 'SHELXS86 (Sheldrick, 1990)'
_diffrn_ambient_temperature 295(2)
_diffrn_measurement_device 'Enraf nonius, CAD4'
_diffrn_measurement_method \w/2\q
_diffrn_radiation_monochromator graphite
_diffrn_radiation_source 'fine-focus sealed tube'
_diffrn_radiation_type MoK\a
_diffrn_radiation_wavelength 0.71069
_diffrn_reflns_av_R_equivalents 0.0143
_diffrn_reflns_av_sigmaI/netI 0.0966
_diffrn_reflns_limit_h_max 10
_diffrn_reflns_limit_h_min -9
_diffrn_reflns_limit_k_max 10
_diffrn_reflns_limit_k_min -9
_diffrn_reflns_limit_l_max 13
_diffrn_reflns_limit_l_min 0
_diffrn_reflns_number 2444
_diffrn_reflns_theta_max 24.97
_diffrn_reflns_theta_min 2.04
_diffrn_standards_decay_% 6
_diffrn_standards_interval_count 100
_diffrn_standards_number 2
_exptl_absorpt_coefficient_mu 0.270
_exptl_absorpt_correction_type none
_exptl_crystal_colour 'white transparent'
_exptl_crystal_density_diffrn 1.502
_exptl_crystal_description cuboid
_exptl_crystal_F_000 312
_exptl_crystal_size_max 0.40
_exptl_crystal_size_mid 0.40
_exptl_crystal_size_min 0.30
_refine_diff_density_max 0.631
_refine_diff_density_min -0.276
_refine_ls_extinction_coef none
_refine_ls_extinction_method none
_refine_ls_goodness_of_fit_all 1.087
_refine_ls_goodness_of_fit_obs 1.283
_refine_ls_hydrogen_treatment refU
_refine_ls_matrix_type full
_refine_ls_number_parameters 186
_refine_ls_number_reflns 2311
_refine_ls_number_restraints 0
_refine_ls_restrained_S_all 1.087
_refine_ls_restrained_S_obs 1.283
_refine_ls_R_factor_all 0.0804
_refine_ls_R_factor_obs 0.0475
_refine_ls_shift/esd_max 0.000
_refine_ls_shift/esd_mean 0.000
_refine_ls_structure_factor_coef Fsqd
_refine_ls_weighting_scheme
;calc w = 1/[\s^2^(F~o~^2^)+(0.0772P)^2^+0.0703P]
where P = (F~o~^2^+2F~c~^2^)/3
;
_refine_ls_wR_factor_all 0.1383
_refine_ls_wR_factor_obs 0.1311
_reflns_number_observed 1553
_reflns_number_total 2311
_reflns_observed_criterion I>2\s(I)
_cod_data_source_file ha1093.cif
_cod_data_source_block II
_cod_original_cell_volume 661.7(4)
_cod_database_code 2009958

loop_
_symmetry_equiv_pos_as_xyz
'x, y, z'
'-x, -y, -z'

loop_
_atom_site_aniso_label
_atom_site_aniso_U_11
_atom_site_aniso_U_22
_atom_site_aniso_U_33
_atom_site_aniso_U_12
_atom_site_aniso_U_13
_atom_site_aniso_U_23
C1 0.0399(15) 0.055(2) 0.046(2) -0.0186(13) -0.0087(12) -0.0114(14)
C2 0.059(2) 0.062(2) 0.070(2) -0.025(2) -0.014(2) -0.023(2)
C3 0.066(2) 0.047(2) 0.097(3) -0.020(2) -0.020(2) -0.014(2)
C4 0.067(2) 0.053(2) 0.074(2) -0.018(2) -0.021(2) 0.003(2)
C5 0.062(2) 0.070(2) 0.044(2) -0.019(2) -0.013(2) -0.009(2)
C6 0.0420(15) 0.052(2) 0.041(2) -0.0144(13) -0.0088(12) -0.0081(13)
C7 0.051(2) 0.059(2) 0.051(2) -0.0124(14) -0.0137(14) -0.018(2)
C8 0.061(2) 0.050(2) 0.089(3) -0.019(2) -0.027(2) -0.006(2)
C9 0.052(2) 0.054(2) 0.044(2) -0.0206(14) -0.0099(14) -0.0069(14)
C10 0.048(2) 0.053(2) 0.050(2) -0.0162(14) -0.0127(14) -0.0079(14)
C11 0.048(2) 0.060(2) 0.066(2) -0.0166(15) -0.006(2) -0.013(2)
C12 0.042(2) 0.059(2) 0.056(2) -0.0103(14) -0.0167(15) -0.008(2)
S1 0.0541(5) 0.0632(5) 0.0446(4) -0.0230(4) -0.0189(3) -0.0057(4)
N1 0.0597(15) 0.0471(14) 0.056(2) -0.0166(12) -0.0237(12) -0.0057(12)
O1 0.077(2) 0.107(2) 0.0407(12) -0.0412(14) -0.0084(11) -0.0075(12)
O2 0.0649(14) 0.087(2) 0.079(2) -0.0267(13) -0.0385(13) -0.0107(13)
O7 0.101(2) 0.077(2) 0.070(2) -0.0126(14) -0.0310(14) -0.0378(14)
O120 0.083(2) 0.086(2) 0.0546(15) -0.0352(14) -0.0075(13) 0.0000(13)
O121 0.0697(15) 0.0566(14) 0.0642(15) -0.0044(11) -0.0218(12) -0.0103(12)
O122 0.119(2) 0.083(2) 0.120(3) 0.002(2) -0.041(2) -0.028(2)

loop_
_atom_site_label
_atom_site_fract_x
_atom_site_fract_y
_atom_site_fract_z
_atom_site_U_iso_or_equiv
_atom_site_thermal_displace_type
_atom_site_calc_flag
_atom_site_refinement_flags
_atom_site_occupancy
_atom_site_disorder_group
_atom_site_type_symbol
C1 0.3030(3) 0.4782(4) 0.7022(3) 0.0470(7) Uani d . 1 . C
C2 0.2598(4) 0.6473(4) 0.7109(4) 0.0598(8) Uani d . 1 . C
H2 0.2664(4) 0.6652(4) 0.7862(4) 0.076(6) Uiso calc R 1 . H
C3 0.2062(5) 0.7888(5) 0.6015(4) 0.0711(10) Uani d . 1 . C
H3 0.1774(5) 0.9051(5) 0.6028(4) 0.076(6) Uiso calc R 1 . H
C4 0.1945(4) 0.7623(5) 0.4918(4) 0.0708(10) Uani d . 1 . C
H4 0.1586(4) 0.8606(5) 0.4197(4) 0.076(6) Uiso calc R 1 . H
C5 0.2347(4) 0.5934(5) 0.4860(3) 0.0618(9) Uani d . 1 . C
H5 0.2244(4) 0.5764(5) 0.4115(3) 0.076(6) Uiso calc R 1 . H
C6 0.2910(3) 0.4489(4) 0.5930(3) 0.0468(7) Uani d . 1 . C
C7 0.3380(4) 0.2571(4) 0.6075(3) 0.0542(8) Uani d . 1 . C
C8 0.4309(4) -0.0381(4) 0.7821(4) 0.0683(10) Uani d . 1 . C
H81 0.3770(4) -0.0743(4) 0.7370(4) 0.111(11) Uiso calc R 1 . H
H82 0.3753(4) -0.0674(4) 0.8763(4) 0.111(11) Uiso calc R 1 . H
C9 0.6234(4) -0.1430(4) 0.7676(3) 0.0513(7) Uani d . 1 . C
H91 0.6780(4) -0.1104(4) 0.8147(3) 0.064(6) Uiso calc R 1 . H
H92 0.6806(4) -0.1141(4) 0.6737(3) 0.064(6) Uiso calc R 1 . H
C10 0.6493(4) -0.3416(4) 0.8237(3) 0.0521(7) Uani d . 1 . C
H101 0.5867(4) -0.3688(4) 0.9163(3) 0.064(6) Uiso calc R 1 . H
H102 0.5989(4) -0.3743(4) 0.7738(3) 0.064(6) Uiso calc R 1 . H
C11 0.8414(4) -0.4513(4) 0.8168(4) 0.0616(9) Uani d . 1 . C
H111 0.9038(4) -0.4259(4) 0.7241(4) 0.075(7) Uiso calc R 1 . H
H112 0.8925(4) -0.4174(4) 0.8654(4) 0.075(7) Uiso calc R 1 . H
C12 0.8654(4) -0.6469(4) 0.8745(3) 0.0559(8) Uani d . 1 . C
S1 0.37383(10) 0.27427(11) 0.82262(8) 0.0536(3) Uani d . 1 . S
N1 0.3951(3) 0.1567(3) 0.7274(3) 0.0545(7) Uani d . 1 . N
O1 0.2368(3) 0.2476(4) 0.9376(2) 0.0763(7) Uani d . 1 . O
O2 0.5413(3) 0.2450(3) 0.8449(2) 0.0741(7) Uani d . 1 . O
O7 0.3300(3) 0.1949(3) 0.5311(3) 0.0788(7) Uani d . 1 . O
O120 0.8161(3) -0.7257(4) 0.9873(2) 0.0805(7) Uani d . 1 . O
O121 0.9504(3) -0.7277(3) 0.7790(2) 0.0693(6) Uani d . 1 . O
O122 0.9702(4) -0.9255(4) 0.8312(4) 0.1158(11) Uani d . 1 . O

loop_
_atom_type_symbol
_atom_type_description
_atom_type_scat_dispersion_real
_atom_type_scat_dispersion_imag
_atom_type_scat_source
C C 0.0033 0.0016 'International Tables Vol C Tables 4.2.6.8 and 6.1.1.4'
H H 0.0000 0.0000 'International Tables Vol C Tables 4.2.6.8 and 6.1.1.4'
O O 0.0106 0.0060 'International Tables Vol C Tables 4.2.6.8 and 6.1.1.4'
N N 0.0061 0.0033 'International Tables Vol C Tables 4.2.6.8 and 6.1.1.4'
S S 0.1246 0.1234 'International Tables Vol C Tables 4.2.6.8 and 6.1.1.4'

loop_
_geom_angle_atom_site_label_1
_geom_angle_atom_site_label_2
_geom_angle_atom_site_label_3
_geom_angle
_geom_angle_publ_flag
C6 C1 C2 122.7(3) no
C6 C1 S1 109.8(2) no
C2 C1 S1 127.4(2) no
C1 C2 C3 116.4(3) no
C1 C2 H2 121.8(2) no
C3 C2 H2 121.8(2) no
C4 C3 C2 121.7(3) no
C4 C3 H3 119.2(2) no
C2 C3 H3 119.2(2) no
C3 C4 C5 121.2(3) no
C3 C4 H4 119.4(2) no
C5 C4 H4 119.4(2) no
C4 C5 C6 118.6(3) no
C4 C5 H5 120.7(2) no
C6 C5 H5 120.7(2) no
C1 C6 C5 119.4(3) no
C1 C6 C7 113.5(3) no
C5 C6 C7 127.1(3) no
O7 C7 N1 124.5(3) yes
O7 C7 C6 127.3(3) no
N1 C7 C6 108.3(3) no
N1 C8 C9 113.8(3) no
N1 C8 H81 108.8(2) no
C9 C8 H81 108.8(2) no
N1 C8 H82 108.8(2) no
C9 C8 H82 108.8(2) no
H81 C8 H82 107.7 no
C8 C9 C10 110.7(2) no
C8 C9 H91 109.5(2) no
C10 C9 H91 109.5(2) no
C8 C9 H92 109.5(2) no
C10 C9 H92 109.5(2) no
H91 C9 H92 108.1 no
C11 C10 C9 112.2(2) no
C11 C10 H101 109.2(2) no
C9 C10 H101 109.2(2) no
C11 C10 H102 109.2(2) no
C9 C10 H102 109.2(2) no
H101 C10 H102 107.9 no
C12 C11 C10 111.8(2) no
C12 C11 H111 109.3(2) no
C10 C11 H111 109.3(2) no
C12 C11 H112 109.3(2) no
C10 C11 H112 109.3(2) no
H111 C11 H112 107.9 no
O120 C12 O121 122.5(3) yes
O120 C12 C11 127.2(3) yes
O121 C12 C11 110.3(3) yes
O2 S1 O1 117.16(15) yes
O2 S1 N1 110.42(15) yes
O1 S1 N1 110.00(15) yes
O2 S1 C1 112.00(14) no
O1 S1 C1 111.59(15) no
N1 S1 C1 93.07(13) no
C7 N1 C8 122.8(3) no
C7 N1 S1 115.0(2) yes
C8 N1 S1 120.6(2) no
C12 O121 O122 112.3(2) yes

loop_
_geom_bond_atom_site_label_1
_geom_bond_atom_site_label_2
_geom_bond_distance
_geom_bond_publ_flag
C1 C6 1.373(4) no
C1 C2 1.379(4) no
C1 S1 1.744(3) no
C2 C3 1.381(5) no
C2 H2 0.93 no
C3 C4 1.364(5) no
C3 H3 0.93 no
C4 C5 1.370(5) no
C4 H4 0.93 no
C5 C6 1.382(4) no
C5 H5 0.93 no
C6 C7 1.481(4) no
C7 O7 1.197(4) yes
C7 N1 1.390(4) yes
C8 N1 1.471(4) no
C8 C9 1.498(4) no
C8 H81 0.97 no
C8 H82 0.97 no
C9 C10 1.512(4) no
C9 H91 0.97 no
C9 H92 0.97 no
C10 C11 1.506(4) no
C10 H101 0.97 no
C10 H102 0.97 no
C11 C12 1.492(5) no
C11 H111 0.97 no
C11 H112 0.97 no
C12 O120 1.189(4) yes
C12 O121 1.339(4) yes
S1 O2 1.422(2) yes
S1 O1 1.424(2) yes
S1 N1 1.653(3) yes
O121 O122 1.516(4) yes

loop_
_geom_contact_atom_site_label_1
_geom_contact_atom_site_label_2
_geom_contact_distance
_geom_contact_site_symmetry_2
_geom_contact_publ_flag
O(122) O(120) 3.092 2_777 yes
O(120) O(122) 3.092 2_777 yes
O(122) O(2) 3.291 1_545 no
O(2) O(122) 3.291 1_565 no
H(92) O(7) 2.661 2_656 no
O(7) H(92) 2.661 2_656 no
O(120) H(2) 2.579 2_657 no
H(2) O(120) 2.579 2_657 no
O(120) H(82) 2.575 2_647 no
H(82) O(120) 2.575 2_647 no
O(1) H(112) 2.782 2_657 no
H(112) O(1) 2.782 2_657 no

loop_
_geom_torsion_atom_site_label_1
_geom_torsion_atom_site_label_2
_geom_torsion_atom_site_label_3
_geom_torsion_atom_site_label_4
_geom_torsion
_geom_torsion_publ_flag
C6 C1 C2 C3 -1.3(4) no
S1 C1 C2 C3 -179.7(2) no
C1 C2 C3 C4 0.8(5) no
C2 C3 C4 C5 0.4(5) no
C3 C4 C5 C6 -1.2(5) no
C2 C1 C6 C5 0.5(4) no
S1 C1 C6 C5 179.2(2) no
C2 C1 C6 C7 -178.0(3) no
S1 C1 C6 C7 0.7(3) no
C4 C5 C6 C1 0.8(4) no
C4 C5 C6 C7 179.0(3) no
C1 C6 C7 O7 175.8(3) no
C5 C6 C7 O7 -2.5(5) no
C1 C6 C7 N1 -4.3(3) no
C5 C6 C7 N1 177.4(3) no
N1 C8 C9 C10 -179.0(3) no
C8 C9 C10 C11 -177.3(3) no
C9 C10 C11 C12 179.0(3) no
C10 C11 C12 O120 -63.7(4) yes
C10 C11 C12 O121 114.9(3) yes
C6 C1 S1 O2 116.0(2) no
C2 C1 S1 O2 -65.4(3) no
C6 C1 S1 O1 -110.5(2) no
C2 C1 S1 O1 68.1(3) no
C6 C1 S1 N1 2.5(2) no
C2 C1 S1 N1 -178.9(3) no
O7 C7 N1 C8 -8.1(5) no
C6 C7 N1 C8 172.0(3) no
O7 C7 N1 S1 -173.8(3) no
C6 C7 N1 S1 6.3(3) no
C9 C8 N1 C7 105.3(3) no
C9 C8 N1 S1 -89.8(3) no
O2 S1 N1 C7 -120.2(2) no
O1 S1 N1 C7 109.0(2) no
C1 S1 N1 C7 -5.3(2) no
O2 S1 N1 C8 73.8(3) no
O1 S1 N1 C8 -57.0(3) no
C1 S1 N1 C8 -171.3(2) no
O120 C12 O121 O122 1.5(4) yes
C11 C12 O121 O122 -177.2(2) yes

loop_
_cod_related_entry_id
_cod_related_entry_database
_cod_related_entry_code
1 ChemSpider 30652268
